data_1570418
loop_
_publ_author_name
'He, Tao-Bin'
'Yan, Bing-Chao'
'Zhou, Yuan-Fei'
'Sang, Yue-Qian'
'Li, Xiao-Nian'
'Sun, Han-Dong'
'Wang, Chu'
'Xue, Xiao-Song'
'Puno, Pema-Tenzin'

_publ_section_title
;
 Discovery and bioinspired total syntheses of unprecedented
 sesquiterpenoid dimers unveiled bifurcating [4 + 2] cycloaddition and
 target differentiation of enantiomers.
;
_journal_issue 4
_journal_name_full 'Chemical science'
_journal_page_first 1260
_journal_page_last 1270
_journal_paper_doi 10.1039/d3sc05233h
_journal_volume 15
_journal_year 2024
_chemical_absolute_configuration ad
_chemical_formula_moiety '2(C30 H38 O6), C H4 O'
_chemical_formula_sum 'C61 H80 O13'
_chemical_formula_weight 1021.25
_space_group_crystal_system monoclinic
_space_group_IT_number 4
_space_group_name_Hall 'P 2yb'
_space_group_name_H-M_alt 'P 1 21 1'
_atom_sites_solution_hydrogens geom
_atom_sites_solution_primary direct
_atom_sites_solution_secondary difmap
_audit_creation_method SHELXL-2014/7
_audit_update_record
;
2022-10-14 deposited with the CCDC.	2023-11-28 downloaded from the CCDC.
;
_cell_angle_alpha 90
_cell_angle_beta 112.393(3)
_cell_angle_gamma 90
_cell_formula_units_Z 2
_cell_length_a 8.6927(9)
_cell_length_b 29.467(3)
_cell_length_c 11.3135(12)
_cell_measurement_reflns_used 9471
_cell_measurement_temperature 130(2)
_cell_measurement_theta_max 72.57
_cell_measurement_theta_min 4.23
_cell_volume 2679.4(5)
_computing_cell_refinement 'Bruker SAINT'
_computing_data_collection 'Bruker APEX2'
_computing_data_reduction 'Bruker SAINT'
_computing_molecular_graphics 'Bruker SHELXTL'
_computing_publication_material 'Bruker SHELXTL'
_computing_structure_refinement 'SHELXL-2014 (Sheldrick 2014)'
_computing_structure_solution 'SHELXS-97 (Sheldrick 2008)'
_diffrn_ambient_temperature 130(2)
_diffrn_measured_fraction_theta_full 0.999
_diffrn_measured_fraction_theta_max 0.989
_diffrn_measurement_device_type 'Bruker APEX-II CCD'
_diffrn_measurement_method '\f and \w scans'
_diffrn_radiation_type CuK\a
_diffrn_radiation_wavelength 1.54178
_diffrn_reflns_av_R_equivalents 0.0432
_diffrn_reflns_av_unetI/netI 0.0471
_diffrn_reflns_Laue_measured_fraction_full 0.999
_diffrn_reflns_Laue_measured_fraction_max 0.989
_diffrn_reflns_limit_h_max 10
_diffrn_reflns_limit_h_min -10
_diffrn_reflns_limit_k_max 36
_diffrn_reflns_limit_k_min -36
_diffrn_reflns_limit_l_max 13
_diffrn_reflns_limit_l_min -13
_diffrn_reflns_number 33070
_diffrn_reflns_point_group_measured_fraction_full 0.998
_diffrn_reflns_point_group_measured_fraction_max 0.986
_diffrn_reflns_theta_full 67.679
_diffrn_reflns_theta_max 72.733
_diffrn_reflns_theta_min 2.999
_diffrn_source 'fine-focus sealed tube'
_exptl_absorpt_coefficient_mu 0.708
_exptl_absorpt_correction_type multi-scan
_exptl_absorpt_process_details sadabs
_exptl_crystal_colour colourless
_exptl_crystal_density_diffrn 1.266
_exptl_crystal_description block
_exptl_crystal_F_000 1100
_exptl_crystal_size_max 0.200
_exptl_crystal_size_mid 0.140
_exptl_crystal_size_min 0.080
_exptl_transmission_factor_max 0.5863
_exptl_transmission_factor_min 0.4933
_refine_diff_density_max 0.197
_refine_diff_density_min -0.250
_refine_diff_density_rms 0.044
_refine_ls_abs_structure_details
;
 Flack x determined using 4885 quotients [(I+)-(I-)]/[(I+)+(I-)]
 (Parsons, Flack and Wagner, Acta Cryst. B69 (2013) 249-259).
;
_refine_ls_abs_structure_Flack 0.09(4)
_refine_ls_extinction_coef 0.0037(5)
_refine_ls_extinction_expression Fc^*^=kFc[1+0.001xFc^2^\l^3^/sin(2\q)]^-1/4^
_refine_ls_extinction_method 'SHELXL-2014/7 (Sheldrick 2014'
_refine_ls_goodness_of_fit_ref 1.015
_refine_ls_hydrogen_treatment constr
_refine_ls_matrix_type full
_refine_ls_number_parameters 691
_refine_ls_number_reflns 10338
_refine_ls_number_restraints 1
_refine_ls_restrained_S_all 1.015
_refine_ls_R_factor_all 0.0430
_refine_ls_R_factor_gt 0.0428
_refine_ls_shift/su_max 0.039
_refine_ls_shift/su_mean 0.001
_refine_ls_structure_factor_coef Fsqd
_refine_ls_weighting_details 'w=1/[\s^2^(Fo^2^)+(0.0626P)^2^+1.1553P] where P=(Fo^2^+2Fc^2^)/3'
_refine_ls_weighting_scheme calc
_refine_ls_wR_factor_gt 0.1162
_refine_ls_wR_factor_ref 0.1165
_reflns_Friedel_coverage 0.953
_reflns_Friedel_fraction_full 0.996
_reflns_Friedel_fraction_max 0.982
_reflns_number_gt 10282
_reflns_number_total 10338
_reflns_threshold_expression 'I > 2\s(I)'
_cod_data_source_file d3sc05233h2.cif
_cod_data_source_block cu_20171024_KMZWS_1_0m_a
_cod_depositor_comments 'Adding full bibliography for 1570418--1570425.cif.'
_cod_original_sg_symbol_H-M 'P 21'
_cod_database_code 1570418
_shelx_shelxl_version_number 2014/7
_shelx_space_group_comment
;
The symmetry employed for this shelxl refinement is uniquely defined
by the following loop, which should always be used as a source of
symmetry information in preference to the above space-group names.
They are only intended as comments.
;
_shelx_estimated_absorpt_t_min 0.871
_shelx_estimated_absorpt_t_max 0.946

loop_
_space_group_symop_operation_xyz
'x, y, z'
'-x, y+1/2, -z'

loop_
_atom_site_label
_atom_site_type_symbol
_atom_site_fract_x
_atom_site_fract_y
_atom_site_fract_z
_atom_site_U_iso_or_equiv
_atom_site_adp_type
_atom_site_occupancy
_atom_site_site_symmetry_order
_atom_site_calc_flag
_atom_site_refinement_flags_posn
_atom_site_refinement_flags_adp
_atom_site_refinement_flags_occupancy
_atom_site_disorder_assembly
_atom_site_disorder_group
O8 O 0.8301(5) 0.48131(10) 0.6950(4) 0.0353(8) Uani 1 1 d . . . . .
H8 H 0.8879 0.5032 0.6880 0.053 Uiso 1 1 calc R U . . .
O5 O 0.6638(5) 0.51568(10) 0.3648(4) 0.0343(8) Uani 1 1 d . . . . .
H5 H 0.6079 0.5174 0.4109 0.051 Uiso 1 1 calc R U . . .
O1 O 0.8713(4) 0.69378(11) 0.2079(4) 0.0320(8) Uani 1 1 d . . . . .
O12 O 1.2023(4) 0.30665(10) 0.8326(3) 0.0303(7) Uani 1 1 d . . . . .
O10 O 0.5245(4) 0.34048(12) 0.8900(4) 0.0349(8) Uani 1 1 d . . . . .
H10 H 0.4246 0.3322 0.8563 0.052 Uiso 1 1 calc R U . . .
O3 O 0.1474(4) 0.65102(12) 0.1725(4) 0.0373(8) Uani 1 1 d . . . . .
H3 H 0.0932 0.6661 0.2066 0.056 Uiso 1 1 calc R U . . .
O6 O 0.9750(5) 0.54618(13) 0.5731(4) 0.0430(9) Uani 1 1 d . . . . .
H6 H 1.0614 0.5568 0.5673 0.065 Uiso 1 1 calc R U . . .
O2 O 0.6031(4) 0.73358(10) 0.2234(3) 0.0312(7) Uani 1 1 d . . . . .
H2 H 0.6820 0.7505 0.2259 0.047 Uiso 1 1 calc R U . . .
O11 O 0.9272(4) 0.26347(10) 0.8280(4) 0.0345(8) Uani 1 1 d . . . . .
H11 H 1.0036 0.2497 0.8147 0.052 Uiso 1 1 calc R U . . .
C11 C 1.1927(6) 0.36356(15) 0.9775(5) 0.0279(9) Uani 1 1 d . . . . .
H11A H 1.3023 0.3740 0.9940 0.034 Uiso 1 1 calc R U . . .
O7 O 0.9271(5) 0.45404(12) 0.4791(4) 0.0401(8) Uani 1 1 d . . . . .
H7 H 1.0116 0.4674 0.5302 0.060 Uiso 1 1 calc R U . . .
C55 C 0.7446(6) 0.55921(14) 0.3654(5) 0.0272(9) Uani 1 1 d . . . . .
O9 O 0.5440(5) 0.43854(13) 0.8467(4) 0.0440(9) Uani 1 1 d . . . . .
O4 O 0.2263(5) 0.55494(13) 0.2221(4) 0.0433(9) Uani 1 1 d . . . . .
C59 C 0.8938(5) 0.62325(16) 0.5077(5) 0.0297(10) Uani 1 1 d . . . . .
H59A H 0.9641 0.6258 0.4568 0.036 Uiso 1 1 calc R U . . .
H59B H 0.9633 0.6313 0.5971 0.036 Uiso 1 1 calc R U . . .
C43 C 0.5743(5) 0.70040(14) 0.1256(4) 0.0260(9) Uani 1 1 d . . . . .
C12 C 1.1348(5) 0.32217(14) 0.9029(5) 0.0254(9) Uani 1 1 d . . . . .
C39 C 0.4431(5) 0.61861(14) 0.0727(5) 0.0254(9) Uani 1 1 d . . . . .
C56 C 0.8576(6) 0.55122(16) 0.2914(5) 0.0328(10) Uani 1 1 d . . . . .
H56A H 0.9432 0.5289 0.3369 0.049 Uiso 1 1 calc R U . . .
H56B H 0.9109 0.5798 0.2844 0.049 Uiso 1 1 calc R U . . .
H56C H 0.7910 0.5399 0.2057 0.049 Uiso 1 1 calc R U . . .
C49 C 0.6101(5) 0.59408(15) 0.3034(5) 0.0245(9) Uani 1 1 d . . . . .
C50 C 0.3166(6) 0.58584(15) 0.2223(5) 0.0301(10) Uani 1 1 d . . . . .
C48 C 0.6058(5) 0.63587(14) 0.3488(4) 0.0252(9) Uani 1 1 d . . . . .
C7 C 1.1600(6) 0.42840(15) 1.1038(5) 0.0321(10) Uani 1 1 d . . . . .
C44 C 0.4408(5) 0.66693(14) 0.1324(5) 0.0236(9) Uani 1 1 d . . . . .
H44 H 0.3302 0.6807 0.0815 0.028 Uiso 1 1 calc R U . . .
C40 C 0.7265(7) 0.55301(19) -0.0723(6) 0.0389(11) Uani 1 1 d . . . . .
H40A H 0.7054 0.5231 -0.1135 0.058 Uiso 1 1 calc R U . . .
H40B H 0.8228 0.5512 0.0088 0.058 Uiso 1 1 calc R U . . .
H40C H 0.7491 0.5750 -0.1285 0.058 Uiso 1 1 calc R U . . .
C25 C 0.6934(7) 0.3162(2) 0.4975(6) 0.0413(12) Uani 1 1 d . . . . .
C17 C 0.6339(6) 0.40842(15) 0.8402(4) 0.0286(9) Uani 1 1 d . . . . .
C13 C 0.9971(6) 0.29638(14) 0.9245(5) 0.0272(9) Uani 1 1 d . . . . .
C21 C 0.9124(6) 0.43898(15) 0.6890(5) 0.0279(9) Uani 1 1 d . . . . .
C8 C 1.0955(6) 0.38741(15) 1.0239(5) 0.0283(10) Uani 1 1 d . . . . .
C53 C 0.7494(5) 0.65742(14) 0.4558(5) 0.0274(9) Uani 1 1 d . . . . .
H53 H 0.7904 0.6824 0.4157 0.033 Uiso 1 1 calc R U . . .
C10 C 1.3339(7) 0.44384(18) 1.1276(6) 0.0381(11) Uani 1 1 d . . . . .
H10A H 1.3585 0.4714 1.1800 0.057 Uiso 1 1 calc R U . . .
H10B H 1.3438 0.4502 1.0458 0.057 Uiso 1 1 calc R U . . .
H10C H 1.4128 0.4199 1.1727 0.057 Uiso 1 1 calc R U . . .
C20 C 0.8463(5) 0.40312(14) 0.7552(5) 0.0250(9) Uani 1 1 d . . . . .
C18 C 0.8203(5) 0.41352(13) 0.8772(5) 0.0244(9) Uani 1 1 d . . . . .
H18 H 0.8580 0.4450 0.9079 0.029 Uiso 1 1 calc R U . . .
C16 C 0.5746(6) 0.35983(15) 0.7944(5) 0.0301(10) Uani 1 1 d . . . . .
C33 C 0.2267(6) 0.64224(16) -0.1496(5) 0.0319(10) Uani 1 1 d . . . . .
C4 C 0.8554(6) 0.38525(15) 1.0986(5) 0.0302(9) Uani 1 1 d . . . . .
H4 H 0.7314 0.3827 1.0632 0.036 Uiso 1 1 calc R U . . .
C2 C 0.9206(7) 0.35055(16) 1.2063(5) 0.0322(10) Uani 1 1 d . . . . .
C9 C 0.9115(5) 0.37699(14) 0.9844(5) 0.0265(9) Uani 1 1 d . . . . .
C6 C 1.0648(7) 0.44971(16) 1.1566(5) 0.0363(11) Uani 1 1 d . . . . .
H6A H 1.1079 0.4768 1.2029 0.044 Uiso 1 1 calc R U . . .
C30 C 0.7986(5) 0.36092(15) 0.7082(5) 0.0264(9) Uani 1 1 d . . . . .
C41 C 0.7245(5) 0.63499(15) 0.0709(5) 0.0284(9) Uani 1 1 d . . . . .
H41 H 0.8172 0.6257 0.0518 0.034 Uiso 1 1 calc R U . . .
C47 C 0.4490(5) 0.66156(13) 0.2708(4) 0.0239(9) Uani 1 1 d . . . . .
H47 H 0.4501 0.6921 0.3095 0.029 Uiso 1 1 calc R U . . .
C35 C 0.2720(6) 0.55913(15) -0.0865(5) 0.0334(11) Uani 1 1 d . . . . .
H35A H 0.2490 0.5384 -0.0263 0.040 Uiso 1 1 calc R U . . .
H35B H 0.1803 0.5557 -0.1711 0.040 Uiso 1 1 calc R U . . .
C51 C 0.2961(5) 0.63404(16) 0.2695(5) 0.0290(10) Uani 1 1 d . . . . .
C42 C 0.7361(6) 0.67651(15) 0.1433(5) 0.0277(9) Uani 1 1 d . . . . .
C38 C 0.5855(5) 0.60930(15) 0.0301(5) 0.0259(9) Uani 1 1 d . . . . .
C37 C 0.5741(7) 0.56810(16) -0.0468(5) 0.0327(10) Uani 1 1 d . . . . .
C5 C 0.8974(7) 0.43446(16) 1.1486(5) 0.0356(11) Uani 1 1 d . . . . .
H5A H 0.8119 0.4552 1.0912 0.043 Uiso 1 1 calc R U . . .
H5B H 0.8929 0.4365 1.2346 0.043 Uiso 1 1 calc R U . . .
C54 C 0.8363(6) 0.57434(16) 0.5038(5) 0.0323(10) Uani 1 1 d . . . . .
H54 H 0.7560 0.5730 0.5478 0.039 Uiso 1 1 calc R U . . .
C32 C 0.3042(7) 0.63948(18) -0.2460(5) 0.0382(11) Uani 1 1 d . . . . .
H32A H 0.2725 0.6108 -0.2931 0.057 Uiso 1 1 calc R U . . .
H32B H 0.4256 0.6408 -0.2027 0.057 Uiso 1 1 calc R U . . .
H32C H 0.2657 0.6650 -0.3058 0.057 Uiso 1 1 calc R U . . .
C14 C 0.8555(6) 0.32863(14) 0.9233(5) 0.0257(9) Uani 1 1 d . . . . .
H14 H 0.7985 0.3135 0.9745 0.031 Uiso 1 1 calc R U . . .
C29 C 1.0981(6) 0.44713(15) 0.7584(5) 0.0299(10) Uani 1 1 d . . . . .
H29A H 1.1351 0.4701 0.7124 0.045 Uiso 1 1 calc R U . . .
H29B H 1.1586 0.4188 0.7620 0.045 Uiso 1 1 calc R U . . .
H29C H 1.1204 0.4577 0.8455 0.045 Uiso 1 1 calc R U . . .
C57 C 0.7087(6) 0.6795(2) 0.5626(6) 0.0438(13) Uani 1 1 d . . . . .
C52 C 0.2805(6) 0.63190(19) 0.3974(5) 0.0372(11) Uani 1 1 d . . . . .
H52A H 0.2592 0.6624 0.4223 0.056 Uiso 1 1 calc R U . . .
H52B H 0.3840 0.6201 0.4616 0.056 Uiso 1 1 calc R U . . .
H52C H 0.1880 0.6118 0.3917 0.056 Uiso 1 1 calc R U . . .
C36 C 0.4327(7) 0.54513(15) -0.0973(5) 0.0351(11) Uani 1 1 d . . . . .
H36 H 0.4328 0.5181 -0.1433 0.042 Uiso 1 1 calc R U . . .
C1 C 0.8201(8) 0.31827(18) 1.2177(6) 0.0403(12) Uani 1 1 d . . . . .
H1A H 0.8590 0.2975 1.2871 0.048 Uiso 1 1 calc R U . . .
H1B H 0.7095 0.3160 1.1564 0.048 Uiso 1 1 calc R U . . .
C15 C 0.7244(6) 0.33373(15) 0.7858(5) 0.0279(10) Uani 1 1 d . . . . .
H15 H 0.6884 0.3032 0.7462 0.034 Uiso 1 1 calc R U . . .
C19 C 0.4290(6) 0.3620(2) 0.6653(6) 0.0398(12) Uani 1 1 d . . . . .
H19A H 0.3875 0.3313 0.6382 0.060 Uiso 1 1 calc R U . . .
H19B H 0.4664 0.3756 0.6018 0.060 Uiso 1 1 calc R U . . .
H19C H 0.3398 0.3805 0.6731 0.060 Uiso 1 1 calc R U . . .
C22 C 0.8624(6) 0.42441(16) 0.5487(5) 0.0297(9) Uani 1 1 d . . . . .
H22 H 0.7382 0.4251 0.5071 0.036 Uiso 1 1 calc R U . . .
C34 C 0.2732(5) 0.60854(14) -0.0398(5) 0.0290(10) Uani 1 1 d . . . . .
H34 H 0.1849 0.6106 -0.0036 0.035 Uiso 1 1 calc R U . . .
C60 C 0.7099(11) 0.7251(3) 0.5708(9) 0.083(3) Uani 1 1 d . . . . .
H60A H 0.6966 0.7393 0.6416 0.100 Uiso 1 1 calc R U . . .
H60B H 0.7239 0.7429 0.5057 0.100 Uiso 1 1 calc R U . . .
C3 C 1.0971(7) 0.35451(19) 1.3036(6) 0.0407(12) Uani 1 1 d . . . . .
H3A H 1.1116 0.3839 1.3471 0.061 Uiso 1 1 calc R U . . .
H3B H 1.1751 0.3522 1.2601 0.061 Uiso 1 1 calc R U . . .
H3C H 1.1190 0.3300 1.3665 0.061 Uiso 1 1 calc R U . . .
C46 C 0.4635(5) 0.58205(14) 0.1817(5) 0.0262(9) Uani 1 1 d . . . . .
H46 H 0.4742 0.5506 0.1524 0.031 Uiso 1 1 calc R U . . .
C24 C 0.8360(6) 0.34092(15) 0.5983(5) 0.0292(9) Uani 1 1 d . . . . .
H24 H 0.9228 0.3172 0.6381 0.035 Uiso 1 1 calc R U . . .
C31 C 0.1104(6) 0.67303(17) -0.1576(5) 0.0366(11) Uani 1 1 d . . . . .
H31A H 0.0749 0.6940 -0.2265 0.044 Uiso 1 1 calc R U . . .
H31B H 0.0633 0.6739 -0.0945 0.044 Uiso 1 1 calc R U . . .
C23 C 0.9198(6) 0.37615(15) 0.5409(5) 0.0291(9) Uani 1 1 d . . . . .
H23A H 1.0419 0.3744 0.5871 0.035 Uiso 1 1 calc R U . . .
H23B H 0.8944 0.3684 0.4503 0.035 Uiso 1 1 calc R U . . .
C45 C 0.5153(6) 0.72435(16) -0.0047(5) 0.0325(10) Uani 1 1 d . . . . .
H45A H 0.4137 0.7416 -0.0177 0.049 Uiso 1 1 calc R U . . .
H45B H 0.4924 0.7017 -0.0727 0.049 Uiso 1 1 calc R U . . .
H45C H 0.6023 0.7451 -0.0070 0.049 Uiso 1 1 calc R U . . .
O1S O 0.5118(6) 0.5028(5) 0.5329(7) 0.134(4) Uani 1 1 d . . . . .
H1S H 0.5699 0.4801 0.5671 0.201 Uiso 1 1 calc R U . . .
C28 C 1.0764(7) 0.27215(17) 1.0544(5) 0.0374(11) Uani 1 1 d . . . . .
H28A H 0.9896 0.2567 1.0746 0.056 Uiso 1 1 calc R U . . .
H28B H 1.1324 0.2945 1.1211 0.056 Uiso 1 1 calc R U . . .
H28C H 1.1577 0.2498 1.0502 0.056 Uiso 1 1 calc R U . . .
C26 C 0.5666(8) 0.3417(3) 0.3977(7) 0.0632(19) Uani 1 1 d . . . . .
H26A H 0.4808 0.3262 0.3313 0.076 Uiso 1 1 calc R U . . .
H26B H 0.5694 0.3739 0.3987 0.076 Uiso 1 1 calc R U . . .
C58 C 0.6870(9) 0.6499(4) 0.6631(8) 0.080(3) Uani 1 1 d . . . . .
H58A H 0.7908 0.6336 0.7095 0.120 Uiso 1 1 calc R U . . .
H58B H 0.5974 0.6280 0.6225 0.120 Uiso 1 1 calc R U . . .
H58C H 0.6584 0.6688 0.7231 0.120 Uiso 1 1 calc R U . . .
C27 C 0.6937(13) 0.2699(3) 0.4994(9) 0.081(3) Uani 1 1 d . . . . .
H27A H 0.6049 0.2585 0.4221 0.121 Uiso 1 1 calc R U . . .
H27B H 0.6751 0.2593 0.5750 0.121 Uiso 1 1 calc R U . . .
H27C H 0.8014 0.2587 0.5026 0.121 Uiso 1 1 calc R U . . .
C1S C 0.3583(10) 0.4974(5) 0.5316(10) 0.086(2) Uani 1 1 d . . . . .
H1S1 H 0.2995 0.5266 0.5127 0.129 Uiso 1 1 calc R U . . .
H1S2 H 0.3654 0.4866 0.6154 0.129 Uiso 1 1 calc R U . . .
H1S3 H 0.2976 0.4752 0.4659 0.129 Uiso 1 1 calc R U . . .

loop_
_atom_site_aniso_label
_atom_site_aniso_U_11
_atom_site_aniso_U_22
_atom_site_aniso_U_33
_atom_site_aniso_U_23
_atom_site_aniso_U_13
_atom_site_aniso_U_12
O8 0.0412(19) 0.0193(15) 0.049(2) 0.0043(14) 0.0211(17) 0.0050(15)
O5 0.0337(17) 0.0192(15) 0.048(2) 0.0015(13) 0.0134(15) -0.0048(14)
O1 0.0192(15) 0.0240(15) 0.049(2) 0.0068(13) 0.0085(14) -0.0038(12)
O12 0.0264(15) 0.0238(14) 0.0477(19) 0.0004(13) 0.0218(14) 0.0027(13)
O10 0.0228(15) 0.0373(17) 0.052(2) -0.0073(16) 0.0223(15) -0.0063(14)
O3 0.0173(15) 0.0389(19) 0.054(2) -0.0075(16) 0.0112(15) 0.0046(13)
O6 0.0377(19) 0.0326(18) 0.047(2) 0.0025(16) 0.0031(17) 0.0098(16)
O2 0.0264(16) 0.0171(14) 0.0491(19) -0.0050(12) 0.0131(14) -0.0061(12)
O11 0.0311(16) 0.0182(15) 0.063(2) -0.0080(14) 0.0274(17) -0.0003(13)
C11 0.020(2) 0.021(2) 0.045(3) 0.0021(18) 0.0139(19) -0.0033(16)
O7 0.052(2) 0.0335(18) 0.0400(19) 0.0040(15) 0.0234(17) -0.0009(17)
C55 0.025(2) 0.0162(19) 0.038(2) 0.0028(17) 0.0091(18) -0.0021(17)
O9 0.0313(19) 0.0337(19) 0.071(3) -0.0071(17) 0.0240(18) 0.0071(15)
O4 0.0350(19) 0.0290(17) 0.074(3) -0.0090(17) 0.0303(19) -0.0138(15)
C59 0.0193(19) 0.029(2) 0.040(3) -0.0022(18) 0.0114(18) -0.0026(17)
C43 0.022(2) 0.018(2) 0.036(2) -0.0002(16) 0.0091(18) -0.0010(16)
C12 0.0166(19) 0.0200(18) 0.042(3) 0.0046(17) 0.0137(18) 0.0052(15)
C39 0.021(2) 0.0166(19) 0.038(2) -0.0031(17) 0.0117(19) -0.0007(15)
C56 0.028(2) 0.025(2) 0.048(3) 0.0036(19) 0.018(2) 0.0078(18)
C49 0.0152(18) 0.0212(19) 0.040(2) 0.0019(17) 0.0131(17) -0.0033(16)
C50 0.021(2) 0.023(2) 0.045(3) -0.0018(18) 0.011(2) -0.0017(17)
C48 0.0182(19) 0.0185(19) 0.040(3) 0.0013(17) 0.0119(18) -0.0018(16)
C7 0.031(2) 0.023(2) 0.044(3) -0.0002(19) 0.016(2) -0.0047(18)
C44 0.0172(18) 0.0137(18) 0.042(3) -0.0004(17) 0.0134(18) 0.0028(15)
C40 0.039(3) 0.032(2) 0.051(3) -0.006(2) 0.023(2) 0.008(2)
C25 0.034(3) 0.048(3) 0.048(3) -0.016(2) 0.023(2) -0.011(2)
C17 0.023(2) 0.028(2) 0.036(2) -0.0024(18) 0.0126(19) 0.0026(18)
C13 0.030(2) 0.0116(17) 0.047(3) 0.0020(17) 0.022(2) 0.0018(16)
C21 0.026(2) 0.020(2) 0.041(2) 0.0019(17) 0.016(2) 0.0039(17)
C8 0.026(2) 0.021(2) 0.039(3) 0.0020(18) 0.014(2) -0.0009(17)
C53 0.020(2) 0.0190(19) 0.045(3) -0.0036(17) 0.0143(19) -0.0009(16)
C10 0.033(2) 0.031(2) 0.049(3) -0.004(2) 0.013(2) -0.012(2)
C20 0.0171(18) 0.0180(19) 0.041(3) -0.0023(17) 0.0126(17) -0.0001(16)
C18 0.022(2) 0.0145(17) 0.038(2) -0.0021(16) 0.0136(18) -0.0008(15)
C16 0.019(2) 0.030(2) 0.044(3) -0.0008(19) 0.016(2) -0.0006(17)
C33 0.020(2) 0.025(2) 0.043(3) -0.0046(18) 0.0028(19) -0.0019(17)
C4 0.030(2) 0.023(2) 0.042(3) -0.0025(18) 0.018(2) -0.0011(17)
C2 0.036(3) 0.026(2) 0.040(3) -0.0008(18) 0.020(2) 0.0003(19)
C9 0.022(2) 0.0186(19) 0.041(2) 0.0021(18) 0.0140(19) -0.0017(16)
C6 0.043(3) 0.025(2) 0.045(3) -0.004(2) 0.020(2) -0.007(2)
C30 0.0173(19) 0.022(2) 0.040(3) 0.0019(17) 0.0110(18) 0.0035(16)
C41 0.022(2) 0.025(2) 0.042(3) 0.0027(18) 0.0149(19) 0.0064(17)
C47 0.0186(19) 0.0194(18) 0.035(2) -0.0033(16) 0.0114(17) 0.0018(16)
C35 0.026(2) 0.018(2) 0.047(3) -0.0086(18) 0.004(2) 0.0004(17)
C51 0.0143(19) 0.025(2) 0.051(3) -0.0012(19) 0.0163(19) -0.0006(16)
C42 0.024(2) 0.0209(19) 0.040(2) 0.0048(18) 0.0137(18) -0.0022(17)
C38 0.0208(19) 0.0195(19) 0.035(2) 0.0003(17) 0.0083(17) 0.0045(16)
C37 0.035(2) 0.024(2) 0.039(2) -0.0038(19) 0.014(2) 0.0067(19)
C5 0.042(3) 0.025(2) 0.047(3) -0.003(2) 0.025(2) 0.000(2)
C54 0.026(2) 0.026(2) 0.041(3) 0.0017(19) 0.009(2) 0.0037(18)
C32 0.029(2) 0.032(2) 0.047(3) 0.002(2) 0.008(2) 0.004(2)
C14 0.022(2) 0.0186(19) 0.043(3) -0.0016(17) 0.0197(19) -0.0027(16)
C29 0.027(2) 0.025(2) 0.040(3) 0.0000(17) 0.014(2) -0.0046(18)
C57 0.024(2) 0.053(3) 0.053(3) -0.019(3) 0.012(2) 0.003(2)
C52 0.027(2) 0.040(3) 0.052(3) -0.009(2) 0.024(2) -0.004(2)
C36 0.039(3) 0.021(2) 0.042(3) -0.0076(19) 0.011(2) 0.002(2)
C1 0.049(3) 0.030(2) 0.047(3) -0.001(2) 0.024(3) -0.004(2)
C15 0.021(2) 0.020(2) 0.047(3) -0.0064(18) 0.017(2) 0.0020(16)
C19 0.017(2) 0.049(3) 0.053(3) -0.009(2) 0.012(2) 0.003(2)
C22 0.032(2) 0.025(2) 0.033(2) -0.0012(18) 0.013(2) 0.0015(19)
C34 0.019(2) 0.019(2) 0.045(3) -0.0075(18) 0.0076(19) -0.0032(17)
C60 0.073(5) 0.075(5) 0.077(5) -0.041(4) 0.001(4) 0.037(4)
C3 0.040(3) 0.042(3) 0.041(3) 0.007(2) 0.016(2) 0.003(2)
C46 0.021(2) 0.0136(18) 0.041(2) -0.0023(16) 0.0087(19) -0.0023(16)
C24 0.023(2) 0.023(2) 0.042(3) -0.0038(18) 0.0127(19) -0.0006(18)
C31 0.031(2) 0.026(2) 0.044(3) -0.0015(19) 0.004(2) 0.0052(19)
C23 0.025(2) 0.025(2) 0.039(3) -0.0031(18) 0.0144(19) -0.0022(17)
C45 0.027(2) 0.023(2) 0.046(3) 0.0067(18) 0.012(2) -0.0003(17)
O1S 0.032(2) 0.298(11) 0.070(3) 0.043(5) 0.019(3) 0.014(5)
C28 0.037(2) 0.025(2) 0.058(3) 0.014(2) 0.028(2) 0.0084(19)
C26 0.033(3) 0.090(5) 0.058(4) -0.029(4) 0.008(3) 0.002(3)
C58 0.052(4) 0.140(8) 0.064(4) -0.045(5) 0.041(4) -0.043(5)
C27 0.094(6) 0.074(5) 0.088(6) -0.037(4) 0.049(5) -0.053(5)
C1S 0.051(4) 0.135(7) 0.074(4) 0.030(4) 0.026(4) 0.014(6)

loop_
_atom_type_symbol
_atom_type_description
_atom_type_scat_dispersion_real
_atom_type_scat_dispersion_imag
_atom_type_scat_source
C C 0.0181 0.0091 'International Tables Vol C Tables 4.2.6.8 and 6.1.1.4'
H H 0.0000 0.0000 'International Tables Vol C Tables 4.2.6.8 and 6.1.1.4'
O O 0.0492 0.0322 'International Tables Vol C Tables 4.2.6.8 and 6.1.1.4'

loop_
_geom_angle_atom_site_label_1
_geom_angle_atom_site_label_2
_geom_angle_atom_site_label_3
_geom_angle
_geom_angle_site_symmetry_1
_geom_angle_site_symmetry_3
_geom_angle_publ_flag
C21 O8 H8 109.5 . . ?
C55 O5 H5 109.5 . . ?
C16 O10 H10 109.5 . . ?
C51 O3 H3 109.5 . . ?
C54 O6 H6 109.5 . . ?
C43 O2 H2 109.5 . . ?
C13 O11 H11 109.5 . . ?
C8 C11 C12 122.1(4) . . ?
C8 C11 H11A 119.0 . . ?
C12 C11 H11A 119.0 . . ?
C22 O7 H7 109.5 . . ?
O5 C55 C49 108.0(4) . . ?
O5 C55 C54 108.9(4) . . ?
C49 C55 C54 106.6(4) . . ?
O5 C55 C56 105.6(4) . . ?
C49 C55 C56 113.2(4) . . ?
C54 C55 C56 114.3(4) . . ?
C54 C59 C53 113.4(4) . . ?
C54 C59 H59A 108.9 . . ?
C53 C59 H59A 108.9 . . ?
C54 C59 H59B 108.9 . . ?
C53 C59 H59B 108.9 . . ?
H59A C59 H59B 107.7 . . ?
O2 C43 C42 109.7(4) . . ?
O2 C43 C45 109.0(4) . . ?
C42 C43 C45 107.1(4) . . ?
O2 C43 C44 108.2(4) . . ?
C42 C43 C44 111.9(3) . . ?
C45 C43 C44 111.0(4) . . ?
O12 C12 C11 122.4(4) . . ?
O12 C12 C13 120.9(4) . . ?
C11 C12 C13 116.5(4) . . ?
C38 C39 C34 109.8(4) . . ?
C38 C39 C44 116.4(4) . . ?
C34 C39 C44 110.9(3) . . ?
C38 C39 C46 105.1(3) . . ?
C34 C39 C46 107.0(3) . . ?
C44 C39 C46 107.1(4) . . ?
C55 C56 H56A 109.5 . . ?
C55 C56 H56B 109.5 . . ?
H56A C56 H56B 109.5 . . ?
C55 C56 H56C 109.5 . . ?
H56A C56 H56C 109.5 . . ?
H56B C56 H56C 109.5 . . ?
C48 C49 C55 125.1(4) . . ?
C48 C49 C46 115.2(4) . . ?
C55 C49 C46 119.7(4) . . ?
O4 C50 C46 124.6(4) . . ?
O4 C50 C51 122.3(4) . . ?
C46 C50 C51 113.1(4) . . ?
C49 C48 C53 124.0(4) . . ?
C49 C48 C47 112.7(4) . . ?
C53 C48 C47 122.9(4) . . ?
C6 C7 C8 119.8(4) . . ?
C6 C7 C10 121.7(5) . . ?
C8 C7 C10 118.5(4) . . ?
C43 C44 C47 111.6(4) . . ?
C43 C44 C39 115.0(3) . . ?
C47 C44 C39 109.7(3) . . ?
C43 C44 H44 106.7 . . ?
C47 C44 H44 106.7 . . ?
C39 C44 H44 106.7 . . ?
C37 C40 H40A 109.5 . . ?
C37 C40 H40B 109.5 . . ?
H40A C40 H40B 109.5 . . ?
C37 C40 H40C 109.5 . . ?
H40A C40 H40C 109.5 . . ?
H40B C40 H40C 109.5 . . ?
C27 C25 C26 121.8(7) . . ?
C27 C25 C24 118.3(6) . . ?
C26 C25 C24 119.8(6) . . ?
O9 C17 C18 124.0(4) . . ?
O9 C17 C16 124.3(4) . . ?
C18 C17 C16 111.7(4) . . ?
O11 C13 C12 110.7(4) . . ?
O11 C13 C28 108.9(4) . . ?
C12 C13 C28 107.0(4) . . ?
O11 C13 C14 107.9(4) . . ?
C12 C13 C14 111.4(3) . . ?
C28 C13 C14 110.9(4) . . ?
O8 C21 C29 106.6(4) . . ?
O8 C21 C20 106.7(3) . . ?
C29 C21 C20 112.3(4) . . ?
O8 C21 C22 109.7(4) . . ?
C29 C21 C22 113.8(4) . . ?
C20 C21 C22 107.5(4) . . ?
C11 C8 C7 120.9(4) . . ?
C11 C8 C9 121.7(4) . . ?
C7 C8 C9 117.1(4) . . ?
C48 C53 C57 116.4(4) . . ?
C48 C53 C59 109.6(4) . . ?
C57 C53 C59 112.2(4) . . ?
C48 C53 H53 106.0 . . ?
C57 C53 H53 106.0 . . ?
C59 C53 H53 106.0 . . ?
C7 C10 H10A 109.5 . . ?
C7 C10 H10B 109.5 . . ?
H10A C10 H10B 109.5 . . ?
C7 C10 H10C 109.5 . . ?
H10A C10 H10C 109.5 . . ?
H10B C10 H10C 109.5 . . ?
C30 C20 C18 114.5(4) . . ?
C30 C20 C21 124.0(4) . . ?
C18 C20 C21 121.4(4) . . ?
C20 C18 C17 104.1(4) . . ?
C20 C18 C9 110.8(3) . . ?
C17 C18 C9 108.2(4) . . ?
C20 C18 H18 111.2 . . ?
C17 C18 H18 111.2 . . ?
C9 C18 H18 111.2 . . ?
O10 C16 C19 111.1(4) . . ?
O10 C16 C17 106.0(4) . . ?
C19 C16 C17 109.4(4) . . ?
O10 C16 C15 110.8(4) . . ?
C19 C16 C15 111.8(4) . . ?
C17 C16 C15 107.5(3) . . ?
C31 C33 C32 122.0(5) . . ?
C31 C33 C34 117.3(5) . . ?
C32 C33 C34 120.7(4) . . ?
C2 C4 C5 111.8(4) . . ?
C2 C4 C9 114.7(4) . . ?
C5 C4 C9 110.1(4) . . ?
C2 C4 H4 106.6 . . ?
C5 C4 H4 106.6 . . ?
C9 C4 H4 106.6 . . ?
C1 C2 C3 120.4(5) . . ?
C1 C2 C4 119.9(5) . . ?
C3 C2 C4 119.6(4) . . ?
C8 C9 C4 110.5(4) . . ?
C8 C9 C14 115.2(4) . . ?
C4 C9 C14 111.2(4) . . ?
C8 C9 C18 104.5(3) . . ?
C4 C9 C18 107.7(3) . . ?
C14 C9 C18 107.3(4) . . ?
C7 C6 C5 125.6(5) . . ?
C7 C6 H6A 117.2 . . ?
C5 C6 H6A 117.2 . . ?
C20 C30 C15 113.3(4) . . ?
C20 C30 C24 123.3(4) . . ?
C15 C30 C24 123.0(4) . . ?
C38 C41 C42 121.7(4) . . ?
C38 C41 H41 119.2 . . ?
C42 C41 H41 119.2 . . ?
C48 C47 C44 109.0(3) . . ?
C48 C47 C51 108.8(3) . . ?
C44 C47 C51 109.5(4) . . ?
C48 C47 H47 109.9 . . ?
C44 C47 H47 109.9 . . ?
C51 C47 H47 109.9 . . ?
C36 C35 C34 113.6(4) . . ?
C36 C35 H35A 108.9 . . ?
C34 C35 H35A 108.9 . . ?
C36 C35 H35B 108.9 . . ?
C34 C35 H35B 108.9 . . ?
H35A C35 H35B 107.7 . . ?
O3 C51 C52 111.5(4) . . ?
O3 C51 C47 110.2(4) . . ?
C52 C51 C47 113.8(4) . . ?
O3 C51 C50 104.2(4) . . ?
C52 C51 C50 110.9(4) . . ?
C47 C51 C50 105.8(3) . . ?
O1 C42 C41 121.8(4) . . ?
O1 C42 C43 120.9(4) . . ?
C41 C42 C43 117.0(4) . . ?
C41 C38 C37 120.9(4) . . ?
C41 C38 C39 121.6(4) . . ?
C37 C38 C39 117.2(4) . . ?
C36 C37 C38 121.1(5) . . ?
C36 C37 C40 119.9(4) . . ?
C38 C37 C40 118.9(5) . . ?
C6 C5 C4 113.1(4) . . ?
C6 C5 H5A 109.0 . . ?
C4 C5 H5A 109.0 . . ?
C6 C5 H5B 109.0 . . ?
C4 C5 H5B 109.0 . . ?
H5A C5 H5B 107.8 . . ?
O6 C54 C59 109.6(4) . . ?
O6 C54 C55 113.3(4) . . ?
C59 C54 C55 110.1(4) . . ?
O6 C54 H54 107.9 . . ?
C59 C54 H54 107.9 . . ?
C55 C54 H54 107.9 . . ?
C33 C32 H32A 109.5 . . ?
C33 C32 H32B 109.5 . . ?
H32A C32 H32B 109.5 . . ?
C33 C32 H32C 109.5 . . ?
H32A C32 H32C 109.5 . . ?
H32B C32 H32C 109.5 . . ?
C15 C14 C13 110.3(4) . . ?
C15 C14 C9 109.8(4) . . ?
C13 C14 C9 116.0(4) . . ?
C15 C14 H14 106.8 . . ?
C13 C14 H14 106.8 . . ?
C9 C14 H14 106.8 . . ?
C21 C29 H29A 109.5 . . ?
C21 C29 H29B 109.5 . . ?
H29A C29 H29B 109.5 . . ?
C21 C29 H29C 109.5 . . ?
H29A C29 H29C 109.5 . . ?
H29B C29 H29C 109.5 . . ?
C60 C57 C58 121.8(7) . . ?
C60 C57 C53 118.8(7) . . ?
C58 C57 C53 119.1(6) . . ?
C51 C52 H52A 109.5 . . ?
C51 C52 H52B 109.5 . . ?
H52A C52 H52B 109.5 . . ?
C51 C52 H52C 109.5 . . ?
H52A C52 H52C 109.5 . . ?
H52B C52 H52C 109.5 . . ?
C37 C36 C35 124.1(4) . . ?
C37 C36 H36 117.9 . . ?
C35 C36 H36 117.9 . . ?
C2 C1 H1A 120.0 . . ?
C2 C1 H1B 120.0 . . ?
H1A C1 H1B 120.0 . . ?
C30 C15 C16 109.3(4) . . ?
C30 C15 C14 108.9(4) . . ?
C16 C15 C14 107.5(4) . . ?
C30 C15 H15 110.4 . . ?
C16 C15 H15 110.4 . . ?
C14 C15 H15 110.4 . . ?
C16 C19 H19A 109.5 . . ?
C16 C19 H19B 109.5 . . ?
H19A C19 H19B 109.5 . . ?
C16 C19 H19C 109.5 . . ?
H19A C19 H19C 109.5 . . ?
H19B C19 H19C 109.5 . . ?
O7 C22 C23 109.5(4) . . ?
O7 C22 C21 112.5(4) . . ?
C23 C22 C21 110.5(4) . . ?
O7 C22 H22 108.1 . . ?
C23 C22 H22 108.1 . . ?
C21 C22 H22 108.1 . . ?
C33 C34 C35 111.8(4) . . ?
C33 C34 C39 114.5(4) . . ?
C35 C34 C39 109.7(4) . . ?
C33 C34 H34 106.8 . . ?
C35 C34 H34 106.8 . . ?
C39 C34 H34 106.8 . . ?
C57 C60 H60A 120.0 . . ?
C57 C60 H60B 120.0 . . ?
H60A C60 H60B 120.0 . . ?
C2 C3 H3A 109.5 . . ?
C2 C3 H3B 109.5 . . ?
H3A C3 H3B 109.5 . . ?
C2 C3 H3C 109.5 . . ?
H3A C3 H3C 109.5 . . ?
H3B C3 H3C 109.5 . . ?
C50 C46 C49 102.8(4) . . ?
C50 C46 C39 109.0(4) . . ?
C49 C46 C39 110.5(3) . . ?
C50 C46 H46 111.4 . . ?
C49 C46 H46 111.4 . . ?
C39 C46 H46 111.4 . . ?
C30 C24 C25 115.7(4) . . ?
C30 C24 C23 111.4(4) . . ?
C25 C24 C23 112.9(4) . . ?
C30 C24 H24 105.2 . . ?
C25 C24 H24 105.2 . . ?
C23 C24 H24 105.2 . . ?
C33 C31 H31A 120.0 . . ?
C33 C31 H31B 120.0 . . ?
H31A C31 H31B 120.0 . . ?
C22 C23 C24 112.7(4) . . ?
C22 C23 H23A 109.0 . . ?
C24 C23 H23A 109.0 . . ?
C22 C23 H23B 109.0 . . ?
C24 C23 H23B 109.0 . . ?
H23A C23 H23B 107.8 . . ?
C43 C45 H45A 109.5 . . ?
C43 C45 H45B 109.5 . . ?
H45A C45 H45B 109.5 . . ?
C43 C45 H45C 109.5 . . ?
H45A C45 H45C 109.5 . . ?
H45B C45 H45C 109.5 . . ?
C1S O1S H1S 109.5 . . ?
C13 C28 H28A 109.5 . . ?
C13 C28 H28B 109.5 . . ?
H28A C28 H28B 109.5 . . ?
C13 C28 H28C 109.5 . . ?
H28A C28 H28C 109.5 . . ?
H28B C28 H28C 109.5 . . ?
C25 C26 H26A 120.0 . . ?
C25 C26 H26B 120.0 . . ?
H26A C26 H26B 120.0 . . ?
C57 C58 H58A 109.5 . . ?
C57 C58 H58B 109.5 . . ?
H58A C58 H58B 109.5 . . ?
C57 C58 H58C 109.5 . . ?
H58A C58 H58C 109.5 . . ?
H58B C58 H58C 109.5 . . ?
C25 C27 H27A 109.5 . . ?
C25 C27 H27B 109.5 . . ?
H27A C27 H27B 109.5 . . ?
C25 C27 H27C 109.5 . . ?
H27A C27 H27C 109.5 . . ?
H27B C27 H27C 109.5 . . ?
O1S C1S H1S1 109.5 . . ?
O1S C1S H1S2 109.5 . . ?
H1S1 C1S H1S2 109.5 . . ?
O1S C1S H1S3 109.5 . . ?
H1S1 C1S H1S3 109.5 . . ?
H1S2 C1S H1S3 109.5 . . ?

loop_
_geom_bond_atom_site_label_1
_geom_bond_atom_site_label_2
_geom_bond_distance
_geom_bond_site_symmetry_2
_geom_bond_publ_flag
O8 C21 1.452(5) . ?
O8 H8 0.8400 . ?
O5 C55 1.461(5) . ?
O5 H5 0.8400 . ?
O1 C42 1.233(6) . ?
O12 C12 1.242(6) . ?
O10 C16 1.429(6) . ?
O10 H10 0.8400 . ?
O3 C51 1.430(6) . ?
O3 H3 0.8400 . ?
O6 C54 1.427(6) . ?
O6 H6 0.8400 . ?
O2 C43 1.425(6) . ?
O2 H2 0.8400 . ?
O11 C13 1.412(6) . ?
O11 H11 0.8400 . ?
C11 C8 1.349(7) . ?
C11 C12 1.460(7) . ?
C11 H11A 0.9500 . ?
O7 C22 1.427(6) . ?
O7 H7 0.8400 . ?
C55 C49 1.513(6) . ?
C55 C54 1.528(7) . ?
C55 C56 1.532(7) . ?
O9 C17 1.204(6) . ?
O4 C50 1.202(6) . ?
C59 C54 1.520(6) . ?
C59 C53 1.540(6) . ?
C59 H59A 0.9900 . ?
C59 H59B 0.9900 . ?
C43 C42 1.516(6) . ?
C43 C45 1.536(7) . ?
C43 C44 1.547(6) . ?
C12 C13 1.514(6) . ?
C39 C38 1.514(6) . ?
C39 C34 1.567(6) . ?
C39 C44 1.579(6) . ?
C39 C46 1.596(6) . ?
C56 H56A 0.9800 . ?
C56 H56B 0.9800 . ?
C56 H56C 0.9800 . ?
C49 C48 1.340(6) . ?
C49 C46 1.519(6) . ?
C50 C46 1.517(7) . ?
C50 C51 1.551(7) . ?
C48 C53 1.509(6) . ?
C48 C47 1.514(6) . ?
C7 C6 1.346(8) . ?
C7 C8 1.484(7) . ?
C7 C10 1.501(7) . ?
C44 C47 1.549(7) . ?
C44 H44 1.0000 . ?
C40 C37 1.525(7) . ?
C40 H40A 0.9800 . ?
C40 H40B 0.9800 . ?
C40 H40C 0.9800 . ?
C25 C27 1.362(11) . ?
C25 C26 1.452(10) . ?
C25 C24 1.515(7) . ?
C17 C18 1.519(6) . ?
C17 C16 1.543(6) . ?
C13 C28 1.541(7) . ?
C13 C14 1.551(6) . ?
C21 C29 1.521(6) . ?
C21 C20 1.528(6) . ?
C21 C22 1.539(7) . ?
C8 C9 1.519(6) . ?
C53 C57 1.526(7) . ?
C53 H53 1.0000 . ?
C10 H10A 0.9800 . ?
C10 H10B 0.9800 . ?
C10 H10C 0.9800 . ?
C20 C30 1.354(6) . ?
C20 C18 1.513(7) . ?
C18 C9 1.589(6) . ?
C18 H18 1.0000 . ?
C16 C19 1.526(7) . ?
C16 C15 1.547(6) . ?
C33 C31 1.335(7) . ?
C33 C32 1.487(8) . ?
C33 C34 1.520(7) . ?
C4 C2 1.525(7) . ?
C4 C5 1.549(6) . ?
C4 C9 1.565(7) . ?
C4 H4 1.0000 . ?
C2 C1 1.330(8) . ?
C2 C3 1.514(8) . ?
C9 C14 1.578(6) . ?
C6 C5 1.493(7) . ?
C6 H6A 0.9500 . ?
C30 C15 1.504(7) . ?
C30 C24 1.518(7) . ?
C41 C38 1.350(7) . ?
C41 C42 1.455(7) . ?
C41 H41 0.9500 . ?
C47 C51 1.552(6) . ?
C47 H47 1.0000 . ?
C35 C36 1.506(7) . ?
C35 C34 1.547(6) . ?
C35 H35A 0.9900 . ?
C35 H35B 0.9900 . ?
C51 C52 1.506(7) . ?
C38 C37 1.474(6) . ?
C37 C36 1.327(8) . ?
C5 H5A 0.9900 . ?
C5 H5B 0.9900 . ?
C54 H54 1.0000 . ?
C32 H32A 0.9800 . ?
C32 H32B 0.9800 . ?
C32 H32C 0.9800 . ?
C14 C15 1.546(7) . ?
C14 H14 1.0000 . ?
C29 H29A 0.9800 . ?
C29 H29B 0.9800 . ?
C29 H29C 0.9800 . ?
C57 C60 1.347(11) . ?
C57 C58 1.501(11) . ?
C52 H52A 0.9800 . ?
C52 H52B 0.9800 . ?
C52 H52C 0.9800 . ?
C36 H36 0.9500 . ?
C1 H1A 0.9500 . ?
C1 H1B 0.9500 . ?
C15 H15 1.0000 . ?
C19 H19A 0.9800 . ?
C19 H19B 0.9800 . ?
C19 H19C 0.9800 . ?
C22 C23 1.520(6) . ?
C22 H22 1.0000 . ?
C34 H34 1.0000 . ?
C60 H60A 0.9500 . ?
C60 H60B 0.9500 . ?
C3 H3A 0.9800 . ?
C3 H3B 0.9800 . ?
C3 H3C 0.9800 . ?
C46 H46 1.0000 . ?
C24 C23 1.546(7) . ?
C24 H24 1.0000 . ?
C31 H31A 0.9500 . ?
C31 H31B 0.9500 . ?
C23 H23A 0.9900 . ?
C23 H23B 0.9900 . ?
C45 H45A 0.9800 . ?
C45 H45B 0.9800 . ?
C45 H45C 0.9800 . ?
O1S C1S 1.338(9) . ?
O1S H1S 0.8400 . ?
C28 H28A 0.9800 . ?
C28 H28B 0.9800 . ?
C28 H28C 0.9800 . ?
C26 H26A 0.9500 . ?
C26 H26B 0.9500 . ?
C58 H58A 0.9800 . ?
C58 H58B 0.9800 . ?
C58 H58C 0.9800 . ?
C27 H27A 0.9800 . ?
C27 H27B 0.9800 . ?
C27 H27C 0.9800 . ?
C1S H1S1 0.9800 . ?
C1S H1S2 0.9800 . ?
C1S H1S3 0.9800 . ?

loop_
_geom_hbond_atom_site_label_D
_geom_hbond_atom_site_label_H
_geom_hbond_atom_site_label_A
_geom_hbond_distance_DH
_geom_hbond_distance_HA
_geom_hbond_distance_DA
_geom_hbond_angle_DHA
_geom_hbond_site_symmetry_A
O1S H1S O8 0.84 2.17 2.749(7) 125.8 .
O7 H7 O6 0.84 2.42 2.888(5) 116.2 .
O11 H11 O1 0.84 2.04 2.827(5) 155.1 2_746
O2 H2 O12 0.84 2.17 2.953(5) 155.7 2_756
O3 H3 O1 0.84 2.10 2.871(5) 152.3 1_455
O10 H10 O12 0.84 1.99 2.806(5) 162.1 1_455
O5 H5 O1S 0.84 1.91 2.725(7) 161.6 .
O8 H8 O6 0.84 2.15 2.909(6) 150.5 .
O1S H1S O8 0.84 2.17 2.749(7) 125.8 .
O11 H11 O1 0.84 2.04 2.827(5) 155.1 2_746
O2 H2 O12 0.84 2.17 2.953(5) 155.7 2_756
O3 H3 O1 0.84 2.10 2.871(5) 152.3 1_455
O10 H10 O12 0.84 1.99 2.806(5) 162.1 1_455
O5 H5 O1S 0.84 1.91 2.725(7) 161.6 .
O8 H8 O6 0.84 2.15 2.909(6) 150.5 .
O8 H8 O6 0.84 2.15 2.909(6) 150.5 .
O5 H5 O1S 0.84 1.91 2.725(7) 161.6 .
O10 H10 O12 0.84 1.99 2.806(5) 162.1 1_455
O3 H3 O1 0.84 2.10 2.871(5) 152.3 1_455
O2 H2 O12 0.84 2.17 2.953(5) 155.7 2_756
O11 H11 O1 0.84 2.04 2.827(5) 155.1 2_746
O1S H1S O8 0.84 2.17 2.749(7) 125.8 .

loop_
_geom_torsion_atom_site_label_1
_geom_torsion_atom_site_label_2
_geom_torsion_atom_site_label_3
_geom_torsion_atom_site_label_4
_geom_torsion
_geom_torsion_site_symmetry_1
_geom_torsion_site_symmetry_2
_geom_torsion_site_symmetry_3
_geom_torsion_site_symmetry_4
_geom_torsion_publ_flag
C8 C11 C12 O12 160.6(5) . . . . ?
C8 C11 C12 C13 -24.8(7) . . . . ?
O5 C55 C49 C48 134.7(5) . . . . ?
C54 C55 C49 C48 17.8(6) . . . . ?
C56 C55 C49 C48 -108.8(5) . . . . ?
O5 C55 C49 C46 -43.6(6) . . . . ?
C54 C55 C49 C46 -160.5(4) . . . . ?
C56 C55 C49 C46 72.9(5) . . . . ?
C55 C49 C48 C53 11.3(7) . . . . ?
C46 C49 C48 C53 -170.3(4) . . . . ?
C55 C49 C48 C47 -175.7(4) . . . . ?
C46 C49 C48 C47 2.6(6) . . . . ?
O2 C43 C44 C47 -31.0(5) . . . . ?
C42 C43 C44 C47 89.9(4) . . . . ?
C45 C43 C44 C47 -150.6(4) . . . . ?
O2 C43 C44 C39 -156.8(4) . . . . ?
C42 C43 C44 C39 -35.9(5) . . . . ?
C45 C43 C44 C39 83.6(5) . . . . ?
C38 C39 C44 C43 6.5(6) . . . . ?
C34 C39 C44 C43 -119.9(4) . . . . ?
C46 C39 C44 C43 123.7(4) . . . . ?
C38 C39 C44 C47 -120.3(4) . . . . ?
C34 C39 C44 C47 113.3(4) . . . . ?
C46 C39 C44 C47 -3.1(4) . . . . ?
O12 C12 C13 O11 -18.6(6) . . . . ?
C11 C12 C13 O11 166.8(4) . . . . ?
O12 C12 C13 C28 99.9(5) . . . . ?
C11 C12 C13 C28 -74.7(5) . . . . ?
O12 C12 C13 C14 -138.7(4) . . . . ?
C11 C12 C13 C14 46.7(5) . . . . ?
C12 C11 C8 C7 177.6(4) . . . . ?
C12 C11 C8 C9 -9.7(7) . . . . ?
C6 C7 C8 C11 -175.2(5) . . . . ?
C10 C7 C8 C11 2.4(7) . . . . ?
C6 C7 C8 C9 11.8(7) . . . . ?
C10 C7 C8 C9 -170.7(4) . . . . ?
C49 C48 C53 C57 -131.8(5) . . . . ?
C47 C48 C53 C57 56.0(6) . . . . ?
C49 C48 C53 C59 -3.2(6) . . . . ?
C47 C48 C53 C59 -175.4(4) . . . . ?
C54 C59 C53 C48 -33.9(6) . . . . ?
C54 C59 C53 C57 97.0(5) . . . . ?
O8 C21 C20 C30 135.2(4) . . . . ?
C29 C21 C20 C30 -108.4(5) . . . . ?
C22 C21 C20 C30 17.6(6) . . . . ?
O8 C21 C20 C18 -41.3(5) . . . . ?
C29 C21 C20 C18 75.1(5) . . . . ?
C22 C21 C20 C18 -158.9(4) . . . . ?
C30 C20 C18 C17 -60.5(5) . . . . ?
C21 C20 C18 C17 116.4(4) . . . . ?
C30 C20 C18 C9 55.6(5) . . . . ?
C21 C20 C18 C9 -127.6(4) . . . . ?
O9 C17 C18 C20 -119.5(5) . . . . ?
C16 C17 C18 C20 61.0(5) . . . . ?
O9 C17 C18 C9 122.7(5) . . . . ?
C16 C17 C18 C9 -56.9(5) . . . . ?
O9 C17 C16 O10 -67.9(6) . . . . ?
C18 C17 C16 O10 111.7(4) . . . . ?
O9 C17 C16 C19 52.0(7) . . . . ?
C18 C17 C16 C19 -128.5(4) . . . . ?
O9 C17 C16 C15 173.6(5) . . . . ?
C18 C17 C16 C15 -6.9(6) . . . . ?
C5 C4 C2 C1 130.3(5) . . . . ?
C9 C4 C2 C1 -103.4(6) . . . . ?
C5 C4 C2 C3 -46.7(6) . . . . ?
C9 C4 C2 C3 79.6(6) . . . . ?
C11 C8 C9 C4 145.5(4) . . . . ?
C7 C8 C9 C4 -41.6(5) . . . . ?
C11 C8 C9 C14 18.5(6) . . . . ?
C7 C8 C9 C14 -168.6(4) . . . . ?
C11 C8 C9 C18 -99.0(5) . . . . ?
C7 C8 C9 C18 74.0(5) . . . . ?
C2 C4 C9 C8 -71.2(5) . . . . ?
C5 C4 C9 C8 56.0(5) . . . . ?
C2 C4 C9 C14 58.1(5) . . . . ?
C5 C4 C9 C14 -174.8(4) . . . . ?
C2 C4 C9 C18 175.3(4) . . . . ?
C5 C4 C9 C18 -57.6(5) . . . . ?
C20 C18 C9 C8 71.6(4) . . . . ?
C17 C18 C9 C8 -174.9(4) . . . . ?
C20 C18 C9 C4 -170.9(4) . . . . ?
C17 C18 C9 C4 -57.4(4) . . . . ?
C20 C18 C9 C14 -51.2(4) . . . . ?
C17 C18 C9 C14 62.3(4) . . . . ?
C8 C7 C6 C5 3.5(9) . . . . ?
C10 C7 C6 C5 -173.9(5) . . . . ?
C18 C20 C30 C15 1.8(5) . . . . ?
C21 C20 C30 C15 -174.9(4) . . . . ?
C18 C20 C30 C24 -170.9(4) . . . . ?
C21 C20 C30 C24 12.4(7) . . . . ?
C49 C48 C47 C44 -61.0(5) . . . . ?
C53 C48 C47 C44 112.0(5) . . . . ?
C49 C48 C47 C51 58.3(5) . . . . ?
C53 C48 C47 C51 -128.7(4) . . . . ?
C43 C44 C47 C48 -70.2(4) . . . . ?
C39 C44 C47 C48 58.4(4) . . . . ?
C43 C44 C47 C51 170.9(3) . . . . ?
C39 C44 C47 C51 -60.5(4) . . . . ?
C48 C47 C51 O3 -165.6(4) . . . . ?
C44 C47 C51 O3 -46.7(5) . . . . ?
C48 C47 C51 C52 68.3(5) . . . . ?
C44 C47 C51 C52 -172.7(4) . . . . ?
C48 C47 C51 C50 -53.6(5) . . . . ?
C44 C47 C51 C50 65.4(4) . . . . ?
O4 C50 C51 O3 -71.0(6) . . . . ?
C46 C50 C51 O3 110.8(4) . . . . ?
O4 C50 C51 C52 49.0(6) . . . . ?
C46 C50 C51 C52 -129.2(4) . . . . ?
O4 C50 C51 C47 172.8(5) . . . . ?
C46 C50 C51 C47 -5.4(5) . . . . ?
C38 C41 C42 O1 161.2(5) . . . . ?
C38 C41 C42 C43 -24.8(7) . . . . ?
O2 C43 C42 O1 -19.5(6) . . . . ?
C45 C43 C42 O1 98.6(5) . . . . ?
C44 C43 C42 O1 -139.6(5) . . . . ?
O2 C43 C42 C41 166.4(4) . . . . ?
C45 C43 C42 C41 -75.4(5) . . . . ?
C44 C43 C42 C41 46.4(6) . . . . ?
C42 C41 C38 C37 178.0(4) . . . . ?
C42 C41 C38 C39 -8.6(7) . . . . ?
C34 C39 C38 C41 144.2(4) . . . . ?
C44 C39 C38 C41 17.2(6) . . . . ?
C46 C39 C38 C41 -101.0(5) . . . . ?
C34 C39 C38 C37 -42.1(5) . . . . ?
C44 C39 C38 C37 -169.1(4) . . . . ?
C46 C39 C38 C37 72.6(5) . . . . ?
C41 C38 C37 C36 -173.5(5) . . . . ?
C39 C38 C37 C36 12.8(7) . . . . ?
C41 C38 C37 C40 4.1(7) . . . . ?
C39 C38 C37 C40 -169.6(4) . . . . ?
C7 C6 C5 C4 13.0(8) . . . . ?
C2 C4 C5 C6 86.7(6) . . . . ?
C9 C4 C5 C6 -42.1(6) . . . . ?
C53 C59 C54 O6 -170.0(4) . . . . ?
C53 C59 C54 C55 64.8(6) . . . . ?
O5 C55 C54 O6 67.6(5) . . . . ?
C49 C55 C54 O6 -176.1(4) . . . . ?
C56 C55 C54 O6 -50.2(6) . . . . ?
O5 C55 C54 C59 -169.3(4) . . . . ?
C49 C55 C54 C59 -53.0(5) . . . . ?
C56 C55 C54 C59 72.9(5) . . . . ?
O11 C13 C14 C15 -32.6(5) . . . . ?
C12 C13 C14 C15 89.2(5) . . . . ?
C28 C13 C14 C15 -151.7(4) . . . . ?
O11 C13 C14 C9 -158.2(4) . . . . ?
C12 C13 C14 C9 -36.4(6) . . . . ?
C28 C13 C14 C9 82.7(5) . . . . ?
C8 C9 C14 C15 -119.7(4) . . . . ?
C4 C9 C14 C15 113.6(4) . . . . ?
C18 C9 C14 C15 -3.8(5) . . . . ?
C8 C9 C14 C13 6.1(6) . . . . ?
C4 C9 C14 C13 -120.5(4) . . . . ?
C18 C9 C14 C13 122.0(4) . . . . ?
C48 C53 C57 C60 -108.1(6) . . . . ?
C59 C53 C57 C60 124.6(6) . . . . ?
C48 C53 C57 C58 78.4(6) . . . . ?
C59 C53 C57 C58 -48.9(6) . . . . ?
C38 C37 C36 C35 2.4(9) . . . . ?
C40 C37 C36 C35 -175.2(5) . . . . ?
C34 C35 C36 C37 14.1(8) . . . . ?
C20 C30 C15 C16 57.0(5) . . . . ?
C24 C30 C15 C16 -130.3(4) . . . . ?
C20 C30 C15 C14 -60.2(5) . . . . ?
C24 C30 C15 C14 112.5(5) . . . . ?
O10 C16 C15 C30 -166.9(4) . . . . ?
C19 C16 C15 C30 68.6(5) . . . . ?
C17 C16 C15 C30 -51.5(5) . . . . ?
O10 C16 C15 C14 -48.9(5) . . . . ?
C19 C16 C15 C14 -173.4(4) . . . . ?
C17 C16 C15 C14 66.5(5) . . . . ?
C13 C14 C15 C30 -70.5(4) . . . . ?
C9 C14 C15 C30 58.5(4) . . . . ?
C13 C14 C15 C16 171.2(3) . . . . ?
C9 C14 C15 C16 -59.8(4) . . . . ?
O8 C21 C22 O7 68.1(5) . . . . ?
C29 C21 C22 O7 -51.2(5) . . . . ?
C20 C21 C22 O7 -176.2(4) . . . . ?
O8 C21 C22 C23 -169.2(4) . . . . ?
C29 C21 C22 C23 71.6(5) . . . . ?
C20 C21 C22 C23 -53.5(5) . . . . ?
C31 C33 C34 C35 130.8(5) . . . . ?
C32 C33 C34 C35 -47.0(6) . . . . ?
C31 C33 C34 C39 -103.7(5) . . . . ?
C32 C33 C34 C39 78.5(5) . . . . ?
C36 C35 C34 C33 85.3(5) . . . . ?
C36 C35 C34 C39 -42.8(6) . . . . ?
C38 C39 C34 C33 -70.4(5) . . . . ?
C44 C39 C34 C33 59.6(5) . . . . ?
C46 C39 C34 C33 176.1(4) . . . . ?
C38 C39 C34 C35 56.2(5) . . . . ?
C44 C39 C34 C35 -173.8(4) . . . . ?
C46 C39 C34 C35 -57.4(5) . . . . ?
O4 C50 C46 C49 -117.9(5) . . . . ?
C51 C50 C46 C49 60.3(5) . . . . ?
O4 C50 C46 C39 124.8(5) . . . . ?
C51 C50 C46 C39 -57.0(5) . . . . ?
C48 C49 C46 C50 -61.0(5) . . . . ?
C55 C49 C46 C50 117.5(4) . . . . ?
C48 C49 C46 C39 55.2(5) . . . . ?
C55 C49 C46 C39 -126.3(4) . . . . ?
C38 C39 C46 C50 -174.9(4) . . . . ?
C34 C39 C46 C50 -58.1(4) . . . . ?
C44 C39 C46 C50 60.8(4) . . . . ?
C38 C39 C46 C49 72.9(4) . . . . ?
C34 C39 C46 C49 -170.4(4) . . . . ?
C44 C39 C46 C49 -51.5(4) . . . . ?
C20 C30 C24 C25 -135.9(5) . . . . ?
C15 C30 C24 C25 52.1(6) . . . . ?
C20 C30 C24 C23 -5.2(6) . . . . ?
C15 C30 C24 C23 -177.1(4) . . . . ?
C27 C25 C24 C30 -102.3(7) . . . . ?
C26 C25 C24 C30 81.4(6) . . . . ?
C27 C25 C24 C23 127.6(6) . . . . ?
C26 C25 C24 C23 -48.6(7) . . . . ?
O7 C22 C23 C24 -172.3(4) . . . . ?
C21 C22 C23 C24 63.3(5) . . . . ?
C30 C24 C23 C22 -31.9(5) . . . . ?
C25 C24 C23 C22 100.3(5) . . . . ?
